data_7205223
loop_
_publ_author_name
'Karmakar, Anirban'
'Goldberg, Israel'

_publ_section_title
;
 Coordination polymers of flexible tetracarboxylic acids with metal
 ions. II. Supramolecular assemblies of 5,5&#x2032;-methylene- and
 5,5&#x2032;-(ethane-1,2-diyl)-bis(oxy)diisophthalic acid ligands with
 d-transition metals
;
_journal_issue 1
_journal_name_full CrystEngComm
_journal_page_first 350
_journal_paper_doi 10.1039/c0ce00268b
_journal_volume 13
_journal_year 2011
_chemical_formula_moiety 'C22 H19 N O13 Zn2, 2(H2 O)'
_chemical_formula_sum 'C22 H23 N O15 Zn2'
_chemical_formula_weight 672.15
_chemical_name_systematic
;
?
;
_space_group_IT_number 14
_symmetry_cell_setting monoclinic
_symmetry_space_group_name_Hall '-P 2ybc'
_symmetry_space_group_name_H-M 'P 1 21/c 1'
_atom_sites_solution_hydrogens geom
_atom_sites_solution_primary direct
_atom_sites_solution_secondary difmap
_audit_creation_method SHELXL-97
_cell_angle_alpha 90.00
_cell_angle_beta 111.3600(14)
_cell_angle_gamma 90.00
_cell_formula_units_Z 4
_cell_length_a 10.8788(2)
_cell_length_b 30.1049(6)
_cell_length_c 8.5449(2)
_cell_measurement_reflns_used 5570
_cell_measurement_temperature 110(2)
_cell_measurement_theta_max 27.89
_cell_measurement_theta_min 2.42
_cell_volume 2606.27(10)
_computing_cell_refinement Denzo
_computing_data_collection 'Collect, Nonius B.V.'
_computing_data_reduction 'Denzo & Scalepack'
_computing_structure_refinement 'SHELXL-97 (Sheldrick, 1997)'
_computing_structure_solution SIR-97
_diffrn_ambient_temperature 110(2)
_diffrn_detector_area_resol_mean 12.8
_diffrn_measured_fraction_theta_full 0.977
_diffrn_measured_fraction_theta_max 0.977
_diffrn_measurement_device_type 'Nonius KappaCCD'
_diffrn_measurement_method '1 deg. \f and \w scans'
_diffrn_radiation_monochromator graphite
_diffrn_radiation_source 'fine-focus sealed tube'
_diffrn_radiation_type MoK\a
_diffrn_radiation_wavelength 0.71073
_diffrn_reflns_av_R_equivalents 0.0670
_diffrn_reflns_av_sigmaI/netI 0.0584
_diffrn_reflns_limit_h_max 13
_diffrn_reflns_limit_h_min -14
_diffrn_reflns_limit_k_max 0
_diffrn_reflns_limit_k_min -39
_diffrn_reflns_limit_l_max 11
_diffrn_reflns_limit_l_min 0
_diffrn_reflns_number 19477
_diffrn_reflns_theta_full 27.89
_diffrn_reflns_theta_max 27.89
_diffrn_reflns_theta_min 2.42
_diffrn_standards_number 0
_exptl_absorpt_coefficient_mu 1.918
_exptl_absorpt_correction_T_max 0.6457
_exptl_absorpt_correction_T_min 0.5143
_exptl_absorpt_correction_type multi-scan
_exptl_absorpt_process_details 'Blessing, 1995'
_exptl_crystal_colour colorless
_exptl_crystal_density_diffrn 1.713
_exptl_crystal_density_method 'not measured'
_exptl_crystal_description prism
_exptl_crystal_F_000 1368
_exptl_crystal_size_max 0.40
_exptl_crystal_size_mid 0.30
_exptl_crystal_size_min 0.25
_refine_diff_density_max 1.381
_refine_diff_density_min -0.714
_refine_diff_density_rms 0.118
_refine_ls_extinction_method none
_refine_ls_goodness_of_fit_ref 1.023
_refine_ls_hydrogen_treatment constr
_refine_ls_matrix_type full
_refine_ls_number_parameters 361
_refine_ls_number_reflns 6089
_refine_ls_number_restraints 0
_refine_ls_restrained_S_all 1.023
_refine_ls_R_factor_all 0.0787
_refine_ls_R_factor_gt 0.0472
_refine_ls_shift/su_max 0.001
_refine_ls_shift/su_mean 0.000
_refine_ls_structure_factor_coef Fsqd
_refine_ls_weighting_details 'calc w=1/[\s^2^(Fo^2^)+(0.0833P)^2^+0.0000P] where P=(Fo^2^+2Fc^2^)/3'
_refine_ls_weighting_scheme calc
_refine_ls_wR_factor_gt 0.1215
_refine_ls_wR_factor_ref 0.1351
_reflns_number_gt 4258
_reflns_number_total 6089
_reflns_threshold_expression >2sigma(I)
_cod_data_source_file C0CE00268B.TXT
_cod_data_source_block 2
_cod_original_cell_volume 2606.27(9)
_cod_original_sg_symbol_H-M 'P 21/c'
_cod_database_code 7205223

loop_
_symmetry_equiv_pos_as_xyz
'x, y, z'
'-x, y+1/2, -z+1/2'
'-x, -y, -z'
'x, -y-1/2, z-1/2'

loop_
_atom_site_label
_atom_site_type_symbol
_atom_site_fract_x
_atom_site_fract_y
_atom_site_fract_z
_atom_site_U_iso_or_equiv
_atom_site_adp_type
_atom_site_occupancy
_atom_site_symmetry_multiplicity
_atom_site_calc_flag
_atom_site_refinement_flags
_atom_site_disorder_assembly
_atom_site_disorder_group
Zn1 Zn 0.33259(4) 0.063122(13) 0.00261(5) 0.01805(13) Uani 1 1 d . . .
Zn2 Zn 1.33374(4) 0.147369(13) 0.55442(5) 0.01993(13) Uani 1 1 d . . .
O1 O 1.1916(2) 0.39591(8) 0.5131(3) 0.0200(5) Uani 1 1 d . . .
O2 O 1.0524(2) 0.44369(9) 0.3422(4) 0.0340(7) Uani 1 1 d . . .
C3 C 1.0742(3) 0.40967(11) 0.4267(4) 0.0190(7) Uani 1 1 d . . .
C4 C 0.9621(3) 0.38058(11) 0.4328(4) 0.0183(7) Uani 1 1 d . . .
C5 C 0.8318(3) 0.39420(11) 0.3505(4) 0.0193(7) Uani 1 1 d . . .
H5 H 0.8132 0.4221 0.2950 0.023 Uiso 1 1 calc R . .
C6 C 0.7292(3) 0.36661(11) 0.3504(4) 0.0184(7) Uani 1 1 d . . .
C7 C 0.7554(3) 0.32530(11) 0.4291(4) 0.0179(7) Uani 1 1 d . . .
H7 H 0.6850 0.3060 0.4248 0.022 Uiso 1 1 calc R . .
C8 C 0.8858(3) 0.31259(11) 0.5141(4) 0.0172(7) Uani 1 1 d . . .
C9 C 0.9882(3) 0.34022(11) 0.5161(4) 0.0188(7) Uani 1 1 d . . .
H9 H 1.0770 0.3314 0.5751 0.023 Uiso 1 1 calc R . .
C10 C 0.5877(3) 0.38023(11) 0.2571(4) 0.0190(7) Uani 1 1 d . . .
O11 O 0.5003(2) 0.35025(7) 0.2442(3) 0.0211(5) Uani 1 1 d . . .
O12 O 0.5607(2) 0.41818(8) 0.1970(3) 0.0227(5) Uani 1 1 d . . .
O13 O 0.9219(2) 0.27194(7) 0.5941(3) 0.0192(5) Uani 1 1 d . . .
C14 C 0.8242(3) 0.24779(11) 0.6316(4) 0.0189(7) Uani 1 1 d . . .
H14A H 0.8685 0.2261 0.7216 0.023 Uiso 1 1 calc R . .
H14B H 0.7743 0.2687 0.6757 0.023 Uiso 1 1 calc R . .
O15 O 0.7342(2) 0.22483(7) 0.4934(3) 0.0192(5) Uani 1 1 d . . .
C16 C 0.7744(3) 0.18450(10) 0.4497(4) 0.0169(7) Uani 1 1 d . . .
C17 C 0.6745(3) 0.15717(11) 0.3459(4) 0.0184(7) Uani 1 1 d . . .
H17 H 0.5849 0.1660 0.3148 0.022 Uiso 1 1 calc R . .
C18 C 0.7051(3) 0.11711(11) 0.2876(4) 0.0169(7) Uani 1 1 d . . .
C19 C 0.8356(3) 0.10311(11) 0.3389(4) 0.0187(7) Uani 1 1 d . . .
H19 H 0.8568 0.0754 0.3017 0.022 Uiso 1 1 calc R . .
C20 C 0.9350(3) 0.13013(11) 0.4454(4) 0.0183(7) Uani 1 1 d . . .
C21 C 0.9050(3) 0.17149(11) 0.4974(4) 0.0201(7) Uani 1 1 d . . .
H21 H 0.9736 0.1905 0.5647 0.024 Uiso 1 1 calc R . .
C22 C 1.0776(3) 0.11583(12) 0.4986(4) 0.0203(7) Uani 1 1 d . . .
O23 O 1.1635(2) 0.14531(8) 0.5799(3) 0.0225(5) Uani 1 1 d . . .
O24 O 1.1060(2) 0.07867(8) 0.4617(3) 0.0270(6) Uani 1 1 d . . .
O25 O 1.3392(3) 0.10426(11) 0.3795(4) 0.0431(8) Uani 1 1 d . . .
H25A H 1.4118 0.1037 0.3414 0.052 Uiso 1 1 d . . .
H25B H 1.2636 0.1009 0.2794 0.052 Uiso 1 1 d . . .
N26 N 1.3285(3) 0.21258(10) 0.4880(4) 0.0229(7) Uani 1 1 d . . .
C27 C 1.4404(4) 0.23669(12) 0.5322(5) 0.0270(8) Uani 1 1 d . . .
H27 H 1.5227 0.2221 0.5848 0.032 Uiso 1 1 calc R . .
C28 C 1.4394(4) 0.28210(12) 0.5034(5) 0.0264(8) Uani 1 1 d . . .
H28 H 1.5200 0.2981 0.5354 0.032 Uiso 1 1 calc R . .
C29 C 1.3214(4) 0.30365(12) 0.4283(5) 0.0279(9) Uani 1 1 d . . .
H29 H 1.3188 0.3348 0.4092 0.033 Uiso 1 1 calc R . .
C30 C 1.2053(4) 0.27889(13) 0.3806(5) 0.0289(9) Uani 1 1 d . . .
H30 H 1.1220 0.2927 0.3263 0.035 Uiso 1 1 calc R . .
C31 C 1.2137(4) 0.23368(12) 0.4137(5) 0.0255(8) Uani 1 1 d . . .
H31 H 1.1343 0.2169 0.3823 0.031 Uiso 1 1 calc R . .
C32 C 0.5962(3) 0.08882(11) 0.1664(4) 0.0182(7) Uani 1 1 d . . .
O33 O 0.6239(2) 0.05485(8) 0.1056(3) 0.0214(5) Uani 1 1 d . . .
O34 O 0.4781(2) 0.10321(7) 0.1329(3) 0.0197(5) Uani 1 1 d . . .
O35 O 0.3288(3) 0.04224(9) -0.2209(3) 0.0369(7) Uani 1 1 d . . .
H35A H 0.2421 0.0513 -0.3044 0.044 Uiso 1 1 d . . .
H35B H 0.4100 0.0567 -0.2230 0.044 Uiso 1 1 d . . .
O36 O 0.3446(3) 0.00960(10) 0.1491(4) 0.0413(7) Uani 1 1 d . . .
H36A H 0.4327 0.0084 0.2397 0.050 Uiso 1 1 d . . .
H36B H 0.2688 0.0066 0.1866 0.050 Uiso 1 1 d . . .
O37 O 0.6055(3) 0.02808(10) 0.4521(3) 0.0391(7) Uani 1 1 d . . .
H37A H 0.6848 0.0187 0.5244 0.047 Uiso 1 1 d . . .
H37B H 0.5928 0.0418 0.5366 0.047 Uiso 1 1 d . . .
O38 O 0.1462(3) 0.00106(9) 0.3240(4) 0.0379(7) Uani 1 1 d . . .
H38A H 0.1031 0.0255 0.3518 0.046 Uiso 1 1 d . . .
H38B H 0.0757 -0.0203 0.2657 0.046 Uiso 1 1 d . . .

loop_
_atom_site_aniso_label
_atom_site_aniso_U_11
_atom_site_aniso_U_22
_atom_site_aniso_U_33
_atom_site_aniso_U_23
_atom_site_aniso_U_13
_atom_site_aniso_U_12
Zn1 0.0123(2) 0.0182(2) 0.0209(2) -0.00163(16) 0.00270(17) 0.00035(15)
Zn2 0.0113(2) 0.0217(2) 0.0231(2) -0.00183(17) 0.00189(17) 0.00050(16)
O1 0.0119(12) 0.0214(12) 0.0237(13) 0.0019(10) 0.0029(10) -0.0009(9)
O2 0.0167(14) 0.0303(15) 0.0476(18) 0.0196(13) 0.0027(13) -0.0002(11)
C3 0.0128(17) 0.0215(17) 0.0202(18) -0.0020(14) 0.0028(14) -0.0005(14)
C4 0.0150(17) 0.0184(16) 0.0197(18) -0.0034(14) 0.0043(14) -0.0028(14)
C5 0.0153(18) 0.0206(17) 0.0197(18) 0.0015(14) 0.0035(14) 0.0010(14)
C6 0.0167(18) 0.0201(17) 0.0175(18) -0.0061(14) 0.0052(14) -0.0008(14)
C7 0.0126(17) 0.0197(17) 0.0200(18) -0.0036(14) 0.0042(14) -0.0035(13)
C8 0.0149(17) 0.0196(17) 0.0157(17) -0.0012(14) 0.0038(14) 0.0011(13)
C9 0.0127(17) 0.0203(17) 0.0195(18) -0.0018(14) 0.0011(14) 0.0024(13)
C10 0.0130(17) 0.0232(18) 0.0207(18) -0.0010(14) 0.0059(14) 0.0005(14)
O11 0.0118(12) 0.0238(13) 0.0225(13) 0.0044(10) -0.0001(10) -0.0029(10)
O12 0.0134(12) 0.0221(13) 0.0280(14) 0.0024(11) 0.0022(10) 0.0008(10)
O13 0.0125(12) 0.0194(12) 0.0225(13) 0.0035(10) 0.0023(10) 0.0002(10)
C14 0.0184(18) 0.0184(17) 0.0199(18) -0.0011(14) 0.0071(15) -0.0025(14)
O15 0.0118(12) 0.0184(12) 0.0240(13) -0.0035(10) 0.0025(10) 0.0006(10)
C16 0.0170(18) 0.0148(16) 0.0169(17) 0.0004(13) 0.0039(14) 0.0010(13)
C17 0.0118(17) 0.0230(18) 0.0177(17) 0.0007(14) 0.0021(14) 0.0031(13)
C18 0.0149(17) 0.0190(16) 0.0149(17) 0.0009(13) 0.0031(14) -0.0016(13)
C19 0.0149(18) 0.0176(16) 0.0226(19) 0.0001(14) 0.0057(15) 0.0005(13)
C20 0.0105(16) 0.0201(17) 0.0218(18) 0.0028(14) 0.0027(14) 0.0000(13)
C21 0.0131(17) 0.0204(17) 0.0240(19) -0.0005(15) 0.0032(14) -0.0045(14)
C22 0.0147(18) 0.0236(18) 0.0189(18) 0.0011(15) 0.0017(14) -0.0012(14)
O23 0.0120(12) 0.0245(13) 0.0272(14) -0.0090(11) 0.0026(10) -0.0009(10)
O24 0.0145(13) 0.0230(13) 0.0389(16) -0.0061(12) 0.0044(11) 0.0030(11)
O25 0.0323(17) 0.060(2) 0.0326(17) -0.0095(15) 0.0073(14) -0.0005(15)
N26 0.0174(16) 0.0232(16) 0.0248(16) 0.0021(13) 0.0039(13) -0.0003(12)
C27 0.0167(19) 0.030(2) 0.031(2) 0.0030(17) 0.0048(16) 0.0010(15)
C28 0.022(2) 0.029(2) 0.026(2) 0.0007(16) 0.0062(16) -0.0055(16)
C29 0.035(2) 0.0221(18) 0.028(2) 0.0031(16) 0.0131(18) 0.0015(17)
C30 0.024(2) 0.032(2) 0.027(2) 0.0065(17) 0.0048(17) 0.0045(17)
C31 0.0163(19) 0.029(2) 0.027(2) 0.0037(16) 0.0016(16) 0.0012(15)
C32 0.0137(17) 0.0214(17) 0.0181(18) 0.0034(14) 0.0041(14) -0.0023(14)
O33 0.0173(13) 0.0219(13) 0.0234(13) -0.0034(10) 0.0056(11) -0.0002(10)
O34 0.0110(12) 0.0217(12) 0.0222(13) -0.0022(10) 0.0013(10) -0.0007(9)
O35 0.0289(16) 0.0432(17) 0.0363(17) -0.0083(14) 0.0090(13) -0.0016(13)
O36 0.0360(18) 0.0411(18) 0.0452(18) 0.0089(14) 0.0128(15) 0.0054(14)
O37 0.0372(17) 0.0555(19) 0.0198(14) -0.0068(13) 0.0044(12) -0.0030(15)
O38 0.0269(15) 0.0315(15) 0.0550(19) -0.0173(14) 0.0143(14) -0.0053(12)

loop_
_atom_type_symbol
_atom_type_description
_atom_type_scat_dispersion_real
_atom_type_scat_dispersion_imag
_atom_type_scat_source
C C 0.0033 0.0016 'International Tables Vol C Tables 4.2.6.8 and 6.1.1.4'
H H 0.0000 0.0000 'International Tables Vol C Tables 4.2.6.8 and 6.1.1.4'
N N 0.0061 0.0033 'International Tables Vol C Tables 4.2.6.8 and 6.1.1.4'
O O 0.0106 0.0060 'International Tables Vol C Tables 4.2.6.8 and 6.1.1.4'
Zn Zn 0.2839 1.4301 'International Tables Vol C Tables 4.2.6.8 and 6.1.1.4'

loop_
_geom_angle_atom_site_label_1
_geom_angle_atom_site_label_2
_geom_angle_atom_site_label_3
_geom_angle
_geom_angle_site_symmetry_1
_geom_angle_site_symmetry_3
_geom_angle_publ_flag
O34 Zn1 O1 93.90(10) . 4_465 ?
O34 Zn1 O35 117.63(11) . . ?
O1 Zn1 O35 119.27(10) 4_465 . ?
O34 Zn1 O36 106.29(11) . . ?
O1 Zn1 O36 110.08(11) 4_465 . ?
O35 Zn1 O36 108.46(12) . . ?
O23 Zn2 O11 123.00(10) . 4_666 ?
O23 Zn2 O25 110.66(11) . . ?
O11 Zn2 O25 112.06(11) 4_666 . ?
O23 Zn2 N26 97.51(11) . . ?
O11 Zn2 N26 96.89(11) 4_666 . ?
O25 Zn2 N26 115.02(12) . . ?
C3 O1 Zn1 113.2(2) . 4_666 ?
O2 C3 O1 123.0(3) . . ?
O2 C3 C4 121.1(3) . . ?
O1 C3 C4 115.9(3) . . ?
C9 C4 C5 119.8(3) . . ?
C9 C4 C3 120.5(3) . . ?
C5 C4 C3 119.7(3) . . ?
C6 C5 C4 119.5(3) . . ?
C6 C5 H5 120.2 . . ?
C4 C5 H5 120.2 . . ?
C5 C6 C7 120.6(3) . . ?
C5 C6 C10 120.1(3) . . ?
C7 C6 C10 119.2(3) . . ?
C8 C7 C6 119.2(3) . . ?
C8 C7 H7 120.4 . . ?
C6 C7 H7 120.4 . . ?
C9 C8 O13 116.2(3) . . ?
C9 C8 C7 120.2(3) . . ?
O13 C8 C7 123.5(3) . . ?
C4 C9 C8 120.5(3) . . ?
C4 C9 H9 119.8 . . ?
C8 C9 H9 119.8 . . ?
O12 C10 O11 123.6(3) . . ?
O12 C10 C6 120.7(3) . . ?
O11 C10 C6 115.7(3) . . ?
C10 O11 Zn2 118.7(2) . 4_465 ?
C8 O13 C14 117.6(3) . . ?
O15 C14 O13 114.3(3) . . ?
O15 C14 H14A 108.7 . . ?
O13 C14 H14A 108.7 . . ?
O15 C14 H14B 108.7 . . ?
O13 C14 H14B 108.7 . . ?
H14A C14 H14B 107.6 . . ?
C16 O15 C14 117.7(3) . . ?
C21 C16 O15 124.0(3) . . ?
C21 C16 C17 119.9(3) . . ?
O15 C16 C17 116.1(3) . . ?
C18 C17 C16 120.5(3) . . ?
C18 C17 H17 119.8 . . ?
C16 C17 H17 119.8 . . ?
C19 C18 C17 120.0(3) . . ?
C19 C18 C32 119.9(3) . . ?
C17 C18 C32 120.1(3) . . ?
C18 C19 C20 119.3(3) . . ?
C18 C19 H19 120.4 . . ?
C20 C19 H19 120.4 . . ?
C19 C20 C21 120.7(3) . . ?
C19 C20 C22 119.8(3) . . ?
C21 C20 C22 119.4(3) . . ?
C16 C21 C20 119.4(3) . . ?
C16 C21 H21 120.3 . . ?
C20 C21 H21 120.3 . . ?
O24 C22 O23 124.1(3) . . ?
O24 C22 C20 120.5(3) . . ?
O23 C22 C20 115.4(3) . . ?
C22 O23 Zn2 119.6(2) . . ?
Zn2 O25 H25A 121.3 . . ?
Zn2 O25 H25B 119.4 . . ?
H25A O25 H25B 104.0 . . ?
C31 N26 C27 118.0(3) . . ?
C31 N26 Zn2 121.1(2) . . ?
C27 N26 Zn2 120.6(2) . . ?
N26 C27 C28 122.2(3) . . ?
N26 C27 H27 118.9 . . ?
C28 C27 H27 118.9 . . ?
C29 C28 C27 119.6(4) . . ?
C29 C28 H28 120.2 . . ?
C27 C28 H28 120.2 . . ?
C28 C29 C30 118.6(4) . . ?
C28 C29 H29 120.7 . . ?
C30 C29 H29 120.7 . . ?
C31 C30 C29 118.7(4) . . ?
C31 C30 H30 120.7 . . ?
C29 C30 H30 120.7 . . ?
N26 C31 C30 122.9(3) . . ?
N26 C31 H31 118.5 . . ?
C30 C31 H31 118.5 . . ?
O33 C32 O34 124.3(3) . . ?
O33 C32 C18 120.1(3) . . ?
O34 C32 C18 115.5(3) . . ?
C32 O34 Zn1 116.7(2) . . ?
Zn1 O35 H35A 106.5 . . ?
Zn1 O35 H35B 99.8 . . ?
H35A O35 H35B 119.2 . . ?
Zn1 O36 H36A 110.0 . . ?
Zn1 O36 H36B 113.7 . . ?
H36A O36 H36B 115.2 . . ?
H37A O37 H37B 89.0 . . ?
H38A O38 H38B 105.5 . . ?

loop_
_geom_bond_atom_site_label_1
_geom_bond_atom_site_label_2
_geom_bond_distance
_geom_bond_site_symmetry_2
_geom_bond_publ_flag
Zn1 O34 1.979(2) . ?
Zn1 O1 1.995(2) 4_465 ?
Zn1 O35 1.997(3) . ?
Zn1 O36 2.015(3) . ?
Zn2 O23 1.942(2) . ?
Zn2 O11 1.944(2) 4_666 ?
Zn2 O25 1.997(3) . ?
Zn2 N26 2.039(3) . ?
O1 C3 1.289(4) . ?
O1 Zn1 1.995(2) 4_666 ?
O2 C3 1.225(4) . ?
C3 C4 1.518(5) . ?
C4 C9 1.384(5) . ?
C4 C5 1.395(5) . ?
C5 C6 1.391(5) . ?
C5 H5 0.9500 . ?
C6 C7 1.393(5) . ?
C6 C10 1.509(5) . ?
C7 C8 1.391(5) . ?
C7 H7 0.9500 . ?
C8 C9 1.386(5) . ?
C8 O13 1.387(4) . ?
C9 H9 0.9500 . ?
C10 O12 1.243(4) . ?
C10 O11 1.286(4) . ?
O11 Zn2 1.944(2) 4_465 ?
O13 C14 1.418(4) . ?
C14 O15 1.409(4) . ?
C14 H14A 0.9900 . ?
C14 H14B 0.9900 . ?
O15 C16 1.387(4) . ?
C16 C21 1.384(5) . ?
C16 C17 1.394(5) . ?
C17 C18 1.391(5) . ?
C17 H17 0.9500 . ?
C18 C19 1.390(4) . ?
C18 C32 1.519(5) . ?
C19 C20 1.394(5) . ?
C19 H19 0.9500 . ?
C20 C21 1.400(5) . ?
C20 C22 1.512(5) . ?
C21 H21 0.9500 . ?
C22 O24 1.232(4) . ?
C22 O23 1.293(4) . ?
O25 H25A 0.9575 . ?
O25 H25B 0.9522 . ?
N26 C31 1.337(4) . ?
N26 C27 1.348(5) . ?
C27 C28 1.389(5) . ?
C27 H27 0.9500 . ?
C28 C29 1.372(5) . ?
C28 H28 0.9500 . ?
C29 C30 1.394(5) . ?
C29 H29 0.9500 . ?
C30 C31 1.386(5) . ?
C30 H30 0.9500 . ?
C31 H31 0.9500 . ?
C32 O33 1.233(4) . ?
C32 O34 1.285(4) . ?
O35 H35A 0.9915 . ?
O35 H35B 0.9911 . ?
O36 H36A 0.9894 . ?
O36 H36B 0.9915 . ?
O37 H37A 0.9039 . ?
O37 H37B 0.8852 . ?
O38 H38A 0.9480 . ?
O38 H38B 0.9861 . ?

loop_
_geom_hbond_atom_site_label_D
_geom_hbond_atom_site_label_H
_geom_hbond_atom_site_label_A
_geom_hbond_distance_DH
_geom_hbond_distance_HA
_geom_hbond_distance_DA
_geom_hbond_angle_DHA
_geom_hbond_site_symmetry_A
O25 H25A O34 0.96 2.15 3.007(4) 148 1_655
O25 H25B O1 0.95 2.12 2.953(4) 145 4_565
O35 H35A O24 0.99 2.17 3.105(4) 157 1_454
O35 H35B O12 0.99 2.13 3.092(4) 163 4_565
O36 H36A O37 0.99 2.17 3.118(4) 160 .
O36 H36B O38 0.99 2.08 3.050(4) 166 .
O37 H37A O38 0.90 1.92 2.821(4) 179 3_656
O37 H37B O12 0.89 1.95 2.824(4) 169 4_566
O38 H38A O24 0.95 1.85 2.722(4) 152 1_455
O38 H38B O2 0.99 1.74 2.726(4) 178 2_645
